data_4025524
loop_
_publ_author_name
'Christopher D. Bray'
'Giorgio de Faveri'

_publ_contact_author_address
;     
'Queen Mary University of London, School of Biological and Chemical 
Sciences, Mile End Road, London E1 4NS, U.K.'
;
_publ_contact_author_email c.bray@qmul.ac.uk
_publ_contact_author_fax '+44 (0)20 7882 7427'
_publ_contact_author_name 'Dr Christopher D. Bray'
_publ_contact_author_phone '+44 (0)20 7882 3271'
_publ_section_title
;
 Stereocontrolled Synthesis of trans-Cyclopropyl Sulfones from Terminal
 Epoxides
;
_journal_name_full 'Journal of Organic Chemistry'
_journal_page_first 4652
_journal_page_last 4655
_journal_paper_doi 10.1021/jo100844g
_journal_volume 75
_journal_year 2010
_chemical_absolute_configuration rm
_chemical_formula_sum 'C15 H14 O2 S'
_chemical_formula_weight 258.32
_chemical_name_systematic
;
 ?
;
_space_group_IT_number 19
_symmetry_cell_setting orthorhombic
_symmetry_Int_Tables_number 19
_symmetry_space_group_name_Hall 'P 2ac 2ab'
_symmetry_space_group_name_H-M 'P 21 21 21'
_atom_sites_solution_hydrogens geom
_atom_sites_solution_primary direct
_atom_sites_solution_secondary difmap
_audit_creation_method SHELXL-97
_cell_angle_alpha 90.00
_cell_angle_beta 90.00
_cell_angle_gamma 90.00
_cell_formula_units_Z 4
_cell_length_a 7.5377(3)
_cell_length_b 11.3446(4)
_cell_length_c 14.7490(4)
_cell_measurement_reflns_used 11631
_cell_measurement_temperature 120(2)
_cell_measurement_theta_max 27.48
_cell_measurement_theta_min 2.91
_cell_volume 1261.22(8)
_computing_cell_refinement 'DENZO (Otwinowski & Minor, 1997) & COLLECT (Hooft, R.W.W., 1998)'
_computing_data_collection 'COLLECT (Hooft, R.W.W., 1998)'
_computing_data_reduction 'DENZO (Otwinowski & Minor, 1997) & COLLECT (Hooft, R.W.W., 1998)'
_computing_molecular_graphics 'Ortep-3 for Windows (Farrugia, 1997)'
_computing_publication_material 'WinGX publication routines (Farrugia, 1999)'
_computing_structure_refinement 'SHELXL-97 (Sheldrick, 2008)'
_computing_structure_solution 'SHELXS-97 (Sheldrick, 2008)'
_diffrn_ambient_temperature 120(2)
_diffrn_detector_area_resol_mean 9.091
_diffrn_measured_fraction_theta_full 0.988
_diffrn_measured_fraction_theta_max 0.988
_diffrn_measurement_device_type 'Bruker-Nonius Roper CCD camera on \k-goniostat'
_diffrn_measurement_method '\f & \w scans'
_diffrn_radiation_monochromator graphite
_diffrn_radiation_source 'Bruker-Nonius FR591 rotating anode'
_diffrn_radiation_type MoK\a
_diffrn_radiation_wavelength 0.71073
_diffrn_reflns_av_R_equivalents 0.0408
_diffrn_reflns_av_sigmaI/netI 0.0383
_diffrn_reflns_limit_h_max 9
_diffrn_reflns_limit_h_min -9
_diffrn_reflns_limit_k_max 12
_diffrn_reflns_limit_k_min -14
_diffrn_reflns_limit_l_max 19
_diffrn_reflns_limit_l_min -19
_diffrn_reflns_number 12430
_diffrn_reflns_theta_full 27.52
_diffrn_reflns_theta_max 27.52
_diffrn_reflns_theta_min 3.03
_exptl_absorpt_coefficient_mu 0.247
_exptl_absorpt_correction_T_max 0.9409
_exptl_absorpt_correction_T_min 0.8970
_exptl_absorpt_correction_type multi-scan
_exptl_absorpt_process_details 'SADABS 2007/2 (Sheldrick, G.M., 2007)'
_exptl_crystal_colour colourless
_exptl_crystal_density_diffrn 1.360
_exptl_crystal_density_method 'not measured'
_exptl_crystal_description block
_exptl_crystal_F_000 544
_exptl_crystal_size_max 0.45
_exptl_crystal_size_mid 0.30
_exptl_crystal_size_min 0.25
_refine_diff_density_max 0.356
_refine_diff_density_min -0.359
_refine_diff_density_rms 0.049
_refine_ls_abs_structure_details 'Flack H D (1983), Acta Cryst. A39, 876-881'
_refine_ls_abs_structure_Flack 0.02(7)
_refine_ls_extinction_coef 0.0066(19)
_refine_ls_extinction_expression Fc^*^=kFc[1+0.001xFc^2^\l^3^/sin(2\q)]^-1/4^
_refine_ls_extinction_method SHELXL
_refine_ls_goodness_of_fit_ref 1.052
_refine_ls_hydrogen_treatment constr
_refine_ls_matrix_type full
_refine_ls_number_parameters 140
_refine_ls_number_reflns 2864
_refine_ls_number_restraints 0
_refine_ls_restrained_S_all 1.052
_refine_ls_R_factor_all 0.0407
_refine_ls_R_factor_gt 0.0366
_refine_ls_shift/su_max 0.000
_refine_ls_shift/su_mean 0.000
_refine_ls_structure_factor_coef Fsqd
_refine_ls_weighting_details 'calc w=1/[\s^2^(Fo^2^)+(0.0403P)^2^+0.4541P] where P=(Fo^2^+2Fc^2^)/3'
_refine_ls_weighting_scheme calc
_refine_ls_wR_factor_gt 0.0862
_refine_ls_wR_factor_ref 0.0881
_reflns_number_gt 2674
_reflns_number_total 2864
_reflns_threshold_expression >2\s(I)
_cod_data_source_file jo100844g_si_003.cif
_cod_data_source_block cb003
_cod_depositor_comments
;
The following automatic conversions were performed:

'_exptl_absorpt_correction_type' value 'Multi-scan' changed to
'multi-scan' according to the built-in table from CIF Core dictionary
named 'cif_core.dic' version 2.4.1 from 2010-06-29.

Automatic conversion script
Id: cif_fix_values 1646 2011-03-28 12:23:43Z adriana 
;
_cod_database_code 4025524

loop_
_symmetry_equiv_pos_as_xyz
'x, y, z'
'-x+1/2, -y, z+1/2'
'x+1/2, -y+1/2, -z'
'-x, y+1/2, -z+1/2'

loop_
_atom_site_label
_atom_site_type_symbol
_atom_site_fract_x
_atom_site_fract_y
_atom_site_fract_z
_atom_site_U_iso_or_equiv
_atom_site_adp_type
_atom_site_occupancy
_atom_site_symmetry_multiplicity
_atom_site_calc_flag
_atom_site_refinement_flags
_atom_site_disorder_assembly
_atom_site_disorder_group
C1 C 0.9955(3) 0.13024(17) 0.73804(12) 0.0198(4) Uani 1 1 d . . .
H1 H 1.0014 0.0431 0.7281 0.024 Uiso 1 1 calc R . .
C2 C 1.0532(3) 0.20821(16) 0.65909(12) 0.0193(4) Uani 1 1 d . . .
H2 H 0.9894 0.2854 0.6560 0.023 Uiso 1 1 calc R . .
C3 C 1.1694(3) 0.19495(18) 0.74098(13) 0.0260(4) Uani 1 1 d . . .
H3A H 1.1792 0.2631 0.7826 0.031 Uiso 1 1 calc R . .
H3B H 1.2794 0.1480 0.7344 0.031 Uiso 1 1 calc R . .
C4 C 1.09550(17) 0.15642(10) 0.56843(6) 0.0171(4) Uani 1 1 d G . .
C5 C 1.03709(15) 0.21736(8) 0.49231(7) 0.0194(4) Uani 1 1 d G . .
H5 H 0.9719 0.2885 0.4992 0.023 Uiso 1 1 calc R . .
C6 C 1.07400(17) 0.17423(10) 0.40614(6) 0.0225(4) Uani 1 1 d G . .
H6 H 1.0341 0.2159 0.3541 0.027 Uiso 1 1 calc R . .
C7 C 1.16933(18) 0.07017(10) 0.39609(6) 0.0235(4) Uani 1 1 d G . .
H7 H 1.1946 0.0407 0.3372 0.028 Uiso 1 1 calc R . .
C8 C 1.22775(16) 0.00923(8) 0.47220(8) 0.0230(4) Uani 1 1 d G . .
H8 H 1.2929 -0.0619 0.4653 0.028 Uiso 1 1 calc R . .
C9 C 1.19084(17) 0.05236(9) 0.55837(7) 0.0198(4) Uani 1 1 d G . .
H9 H 1.2308 0.0107 0.6104 0.024 Uiso 1 1 calc R . .
C10 C 0.84579(17) 0.14349(10) 0.91385(5) 0.0180(4) Uani 1 1 d G . .
C11 C 0.78990(17) 0.03413(9) 0.94531(7) 0.0214(4) Uani 1 1 d G . .
H11 H 0.7405 -0.0215 0.9044 0.026 Uiso 1 1 calc R . .
C12 C 0.80633(17) 0.00622(8) 1.03670(8) 0.0236(4) Uani 1 1 d G . .
H12 H 0.7681 -0.0685 1.0582 0.028 Uiso 1 1 calc R . .
C13 C 0.87864(18) 0.08768(10) 1.09662(6) 0.0231(4) Uani 1 1 d G . .
H13 H 0.8899 0.0686 1.1591 0.028 Uiso 1 1 calc R . .
C14 C 0.93452(16) 0.19704(9) 1.06516(6) 0.0207(4) Uani 1 1 d G . .
H14 H 0.9839 0.2527 1.1061 0.025 Uiso 1 1 calc R . .
C15 C 0.91810(16) 0.22495(8) 0.97377(7) 0.0190(4) Uani 1 1 d G . .
H15 H 0.9563 0.2997 0.9523 0.023 Uiso 1 1 calc R . .
O1 O 0.65732(19) 0.12189(14) 0.76754(9) 0.0288(4) Uani 1 1 d . . .
O2 O 0.8168(2) 0.31053(11) 0.79600(9) 0.0270(3) Uani 1 1 d . . .
S1 S 0.81321(6) 0.18325(4) 0.80001(3) 0.02004(13) Uani 1 1 d . . .

loop_
_atom_site_aniso_label
_atom_site_aniso_U_11
_atom_site_aniso_U_22
_atom_site_aniso_U_33
_atom_site_aniso_U_23
_atom_site_aniso_U_13
_atom_site_aniso_U_12
C1 0.0206(10) 0.0221(9) 0.0169(8) 0.0014(7) 0.0006(8) 0.0027(8)
C2 0.0229(10) 0.0176(9) 0.0174(8) 0.0010(7) 0.0014(8) -0.0002(7)
C3 0.0184(9) 0.0329(11) 0.0266(10) -0.0045(8) -0.0030(8) -0.0026(9)
C4 0.0148(9) 0.0171(9) 0.0194(8) 0.0014(7) 0.0024(7) -0.0007(7)
C5 0.0174(9) 0.0177(9) 0.0232(9) 0.0050(7) 0.0014(7) 0.0007(7)
C6 0.0227(10) 0.0239(9) 0.0209(9) 0.0046(8) 0.0005(8) -0.0026(9)
C7 0.0232(10) 0.0240(9) 0.0234(9) -0.0020(8) 0.0052(9) -0.0062(9)
C8 0.0183(10) 0.0179(9) 0.0328(11) 0.0011(8) 0.0061(8) -0.0006(7)
C9 0.0179(9) 0.0184(8) 0.0231(9) 0.0042(7) 0.0011(8) 0.0001(8)
C10 0.0164(9) 0.0211(9) 0.0167(8) -0.0009(7) 0.0003(7) 0.0032(7)
C11 0.0177(10) 0.0233(9) 0.0233(9) -0.0017(8) -0.0003(8) -0.0013(7)
C12 0.0215(10) 0.0226(9) 0.0267(10) 0.0048(8) 0.0060(9) 0.0018(9)
C13 0.0202(10) 0.0321(11) 0.0171(9) 0.0033(8) 0.0034(8) 0.0062(8)
C14 0.0160(9) 0.0279(10) 0.0182(8) -0.0036(8) -0.0009(7) 0.0010(8)
C15 0.0180(9) 0.0203(9) 0.0188(8) -0.0006(7) 0.0014(7) 0.0021(7)
O1 0.0203(8) 0.0454(9) 0.0205(7) -0.0066(6) -0.0032(6) 0.0012(7)
O2 0.0389(8) 0.0228(7) 0.0194(6) 0.0017(6) 0.0009(7) 0.0103(7)
S1 0.0208(2) 0.0243(2) 0.0150(2) -0.00186(18) -0.00137(19) 0.0043(2)

loop_
_atom_type_symbol
_atom_type_description
_atom_type_scat_dispersion_real
_atom_type_scat_dispersion_imag
_atom_type_scat_source
C C 0.0033 0.0016 'International Tables Vol C Tables 4.2.6.8 and 6.1.1.4'
H H 0.0000 0.0000 'International Tables Vol C Tables 4.2.6.8 and 6.1.1.4'
O O 0.0106 0.0060 'International Tables Vol C Tables 4.2.6.8 and 6.1.1.4'
S S 0.1246 0.1234 'International Tables Vol C Tables 4.2.6.8 and 6.1.1.4'

loop_
_geom_angle_atom_site_label_1
_geom_angle_atom_site_label_2
_geom_angle_atom_site_label_3
_geom_angle
_geom_angle_site_symmetry_1
_geom_angle_site_symmetry_3
_geom_angle_publ_flag
C3 C1 C2 59.36(13) . . ?
C3 C1 S1 120.01(14) . . ?
C2 C1 S1 114.94(14) . . ?
C3 C1 H1 116.7 . . ?
C2 C1 H1 116.7 . . ?
S1 C1 H1 116.7 . . ?
C4 C2 C3 123.81(16) . . ?
C4 C2 C1 121.04(15) . . ?
C3 C2 C1 59.57(13) . . ?
C4 C2 H2 113.9 . . ?
C3 C2 H2 113.9 . . ?
C1 C2 H2 113.9 . . ?
C2 C3 C1 61.07(12) . . ?
C2 C3 H3A 117.7 . . ?
C1 C3 H3A 117.7 . . ?
C2 C3 H3B 117.7 . . ?
C1 C3 H3B 117.7 . . ?
H3A C3 H3B 114.8 . . ?
C5 C4 C9 120.0 . . ?
C5 C4 C2 117.35(10) . . ?
C9 C4 C2 122.65(10) . . ?
C6 C5 C4 120.0 . . ?
C6 C5 H5 120.0 . . ?
C4 C5 H5 120.0 . . ?
C5 C6 C7 120.0 . . ?
C5 C6 H6 120.0 . . ?
C7 C6 H6 120.0 . . ?
C8 C7 C6 120.0 . . ?
C8 C7 H7 120.0 . . ?
C6 C7 H7 120.0 . . ?
C7 C8 C9 120.0 . . ?
C7 C8 H8 120.0 . . ?
C9 C8 H8 120.0 . . ?
C8 C9 C4 120.0 . . ?
C8 C9 H9 120.0 . . ?
C4 C9 H9 120.0 . . ?
C11 C10 C15 120.0 . . ?
C11 C10 S1 120.41(6) . . ?
C15 C10 S1 119.48(6) . . ?
C12 C11 C10 120.0 . . ?
C12 C11 H11 120.0 . . ?
C10 C11 H11 120.0 . . ?
C11 C12 C13 120.0 . . ?
C11 C12 H12 120.0 . . ?
C13 C12 H12 120.0 . . ?
C14 C13 C12 120.0 . . ?
C14 C13 H13 120.0 . . ?
C12 C13 H13 120.0 . . ?
C13 C14 C15 120.0 . . ?
C13 C14 H14 120.0 . . ?
C15 C14 H14 120.0 . . ?
C14 C15 C10 120.0 . . ?
C14 C15 H15 120.0 . . ?
C10 C15 H15 120.0 . . ?
O2 S1 O1 118.82(9) . . ?
O2 S1 C10 107.05(7) . . ?
O1 S1 C10 107.84(8) . . ?
O2 S1 C1 107.82(9) . . ?
O1 S1 C1 107.36(9) . . ?
C10 S1 C1 107.47(8) . . ?

loop_
_geom_bond_atom_site_label_1
_geom_bond_atom_site_label_2
_geom_bond_distance
_geom_bond_site_symmetry_2
_geom_bond_publ_flag
C1 C3 1.503(3) . ?
C1 C2 1.525(3) . ?
C1 S1 1.757(2) . ?
C1 H1 1.0000 . ?
C2 C4 1.4949(19) . ?
C2 C3 1.500(3) . ?
C2 H2 1.0000 . ?
C3 H3A 0.9900 . ?
C3 H3B 0.9900 . ?
C4 C5 1.3900 . ?
C4 C9 1.3900 . ?
C5 C6 1.3900 . ?
C5 H5 0.9500 . ?
C6 C7 1.3900 . ?
C6 H6 0.9500 . ?
C7 C8 1.3900 . ?
C7 H7 0.9500 . ?
C8 C9 1.3900 . ?
C8 H8 0.9500 . ?
C9 H9 0.9500 . ?
C10 C11 1.3900 . ?
C10 C15 1.3900 . ?
C10 S1 1.7559 . ?
C11 C12 1.3900 . ?
C11 H11 0.9500 . ?
C12 C13 1.3900 . ?
C12 H12 0.9500 . ?
C13 C14 1.3900 . ?
C13 H13 0.9500 . ?
C14 C15 1.3900 . ?
C14 H14 0.9500 . ?
C15 H15 0.9500 . ?
O1 S1 1.4473(15) . ?
O2 S1 1.4454(13) . ?

loop_
_geom_torsion_atom_site_label_1
_geom_torsion_atom_site_label_2
_geom_torsion_atom_site_label_3
_geom_torsion_atom_site_label_4
_geom_torsion
_geom_torsion_site_symmetry_1
_geom_torsion_site_symmetry_2
_geom_torsion_site_symmetry_3
_geom_torsion_site_symmetry_4
_geom_torsion_publ_flag
C3 C1 C2 C4 113.55(19) . . . . ?
S1 C1 C2 C4 -135.00(15) . . . . ?
S1 C1 C2 C3 111.45(16) . . . . ?
C4 C2 C3 C1 -109.05(19) . . . . ?
S1 C1 C3 C2 -102.93(16) . . . . ?
C3 C2 C4 C5 -148.58(15) . . . . ?
C1 C2 C4 C5 139.38(15) . . . . ?
C3 C2 C4 C9 30.7(2) . . . . ?
C1 C2 C4 C9 -41.3(2) . . . . ?
C9 C4 C5 C6 0.0 . . . . ?
C2 C4 C5 C6 179.32(13) . . . . ?
C4 C5 C6 C7 0.0 . . . . ?
C5 C6 C7 C8 0.0 . . . . ?
C6 C7 C8 C9 0.0 . . . . ?
C7 C8 C9 C4 0.0 . . . . ?
C5 C4 C9 C8 0.0 . . . . ?
C2 C4 C9 C8 -179.29(14) . . . . ?
C15 C10 C11 C12 0.0 . . . . ?
S1 C10 C11 C12 -176.05(10) . . . . ?
C10 C11 C12 C13 0.0 . . . . ?
C11 C12 C13 C14 0.0 . . . . ?
C12 C13 C14 C15 0.0 . . . . ?
C13 C14 C15 C10 0.0 . . . . ?
C11 C10 C15 C14 0.0 . . . . ?
S1 C10 C15 C14 176.08(10) . . . . ?
C11 C10 S1 O2 157.65(9) . . . . ?
C15 C10 S1 O2 -18.41(11) . . . . ?
C11 C10 S1 O1 28.72(10) . . . . ?
C15 C10 S1 O1 -147.35(9) . . . . ?
C11 C10 S1 C1 -86.75(10) . . . . ?
C15 C10 S1 C1 97.19(10) . . . . ?
C3 C1 S1 O2 37.26(17) . . . . ?
C2 C1 S1 O2 -30.37(16) . . . . ?
C3 C1 S1 O1 166.39(14) . . . . ?
C2 C1 S1 O1 98.76(15) . . . . ?
C3 C1 S1 C10 -77.82(15) . . . . ?
C2 C1 S1 C10 -145.46(13) . . . . ?

loop_
_cod_related_entry_id
_cod_related_entry_database
_cod_related_entry_code
1 ChemSpider 30659235
